data_2231584
loop_
_publ_author_name
'Ma, Jing-Ya'
'Feng, Qing-Qin'
'Wu, Ming-Shu'

_publ_section_title
;
 (<i>Z</i>)-(1,2-Dichlorovinyl)diphenylphosphine oxide
;
_journal_coeditor_code LD2021
_journal_issue 9
_journal_name_full 'Acta Crystallographica Section E'
_journal_page_first o2267
_journal_paper_doi 10.1107/S1600536811030765
_journal_volume 67
_journal_year 2011
_chemical_formula_iupac 'C14 H11 Cl2 O P'
_chemical_formula_moiety 'C14 H11 Cl2 O P'
_chemical_formula_sum 'C14 H11 Cl2 O P'
_chemical_formula_weight 297.10
_chemical_name_systematic
;
(<i>Z</i>)-(1,2-Dichlorovinyl)diphenylphosphine oxide
;
_space_group_IT_number 14
_symmetry_cell_setting monoclinic
_symmetry_space_group_name_Hall '-P 2yn'
_symmetry_space_group_name_H-M 'P 1 21/n 1'
_atom_sites_solution_hydrogens geom
_atom_sites_solution_primary direct
_atom_sites_solution_secondary difmap
_audit_creation_method SHELXL-97
_cell_angle_alpha 90.00
_cell_angle_beta 102.8580(10)
_cell_angle_gamma 90.00
_cell_formula_units_Z 4
_cell_length_a 12.0621(11)
_cell_length_b 7.9521(8)
_cell_length_c 14.9913(15)
_cell_measurement_reflns_used 3636
_cell_measurement_temperature 298(2)
_cell_measurement_theta_max 27.993
_cell_measurement_theta_min 2.453
_cell_volume 1401.9(2)
_computing_cell_refinement 'SAINT (Bruker, 2002)'
_computing_data_collection 'APEX2 (Bruker, 2002)'
_computing_data_reduction 'SAINT (Bruker, 2002)'
_computing_molecular_graphics 'SHELXTL (Sheldrick, 2008)'
_computing_publication_material 'SHELXTL (Sheldrick, 2008)'
_computing_structure_refinement 'SHELXL97 (Sheldrick, 2008)'
_computing_structure_solution 'SHELXS97 (Sheldrick, 2008)'
_diffrn_ambient_temperature 298(2)
_diffrn_measured_fraction_theta_full 0.998
_diffrn_measured_fraction_theta_max 0.998
_diffrn_measurement_device_type 'Bruker APEXII CCD area-detector'
_diffrn_measurement_method '\f and \w'
_diffrn_radiation_monochromator graphite
_diffrn_radiation_source 'fine-focus sealed tube'
_diffrn_radiation_type MoK\a
_diffrn_radiation_wavelength 0.71073
_diffrn_reflns_av_R_equivalents 0.0221
_diffrn_reflns_av_sigmaI/netI 0.0251
_diffrn_reflns_limit_h_max 11
_diffrn_reflns_limit_h_min -14
_diffrn_reflns_limit_k_max 9
_diffrn_reflns_limit_k_min -9
_diffrn_reflns_limit_l_max 17
_diffrn_reflns_limit_l_min -12
_diffrn_reflns_number 6788
_diffrn_reflns_theta_full 25.02
_diffrn_reflns_theta_max 25.02
_diffrn_reflns_theta_min 2.45
_exptl_absorpt_coefficient_mu 0.561
_exptl_absorpt_correction_T_max 0.8409
_exptl_absorpt_correction_T_min 0.7864
_exptl_absorpt_correction_type multi-scan
_exptl_absorpt_process_details '(SADABS; Sheldrick, 2008)'
_exptl_crystal_colour colourless
_exptl_crystal_density_diffrn 1.408
_exptl_crystal_density_method 'not measured'
_exptl_crystal_description prism
_exptl_crystal_F_000 608
_exptl_crystal_size_max 0.45
_exptl_crystal_size_mid 0.40
_exptl_crystal_size_min 0.32
_refine_diff_density_max 0.278
_refine_diff_density_min -0.365
_refine_ls_extinction_method none
_refine_ls_goodness_of_fit_ref 1.077
_refine_ls_hydrogen_treatment constr
_refine_ls_matrix_type full
_refine_ls_number_parameters 163
_refine_ls_number_reflns 2475
_refine_ls_number_restraints 0
_refine_ls_restrained_S_all 1.077
_refine_ls_R_factor_all 0.0470
_refine_ls_R_factor_gt 0.0347
_refine_ls_shift/su_max 0.001
_refine_ls_shift/su_mean 0.000
_refine_ls_structure_factor_coef Fsqd
_refine_ls_weighting_details 'calc w=1/[\s^2^(Fo^2^)+(0.0395P)^2^+0.7290P] where P=(Fo^2^+2Fc^2^)/3'
_refine_ls_weighting_scheme calc
_refine_ls_wR_factor_gt 0.0831
_refine_ls_wR_factor_ref 0.0936
_reflns_number_gt 2009
_reflns_number_total 2475
_reflns_threshold_expression I>2sigma(I)
_cod_data_source_file ld2021.cif
_cod_data_source_block I
_cod_original_sg_symbol_H-M 'P 21/n'
_cod_database_code 2231584
_cod_database_fobs_code 2231584

loop_
_symmetry_equiv_pos_as_xyz
'x, y, z'
'-x+1/2, y+1/2, -z+1/2'
'-x, -y, -z'
'x-1/2, -y-1/2, z-1/2'

loop_
_atom_site_type_symbol
_atom_site_label
_atom_site_fract_x
_atom_site_fract_y
_atom_site_fract_z
_atom_site_U_iso_or_equiv
_atom_site_adp_type
_atom_site_calc_flag
_atom_site_refinement_flags
_atom_site_occupancy
_atom_site_symmetry_multiplicity
Cl Cl1 0.64091(5) 0.30633(8) 0.48897(6) 0.0610(2) Uani d . 1 1
Cl Cl2 0.87750(6) 0.09961(8) 0.52709(5) 0.0558(2) Uani d . 1 1
O O1 0.90014(13) 0.6840(2) 0.53670(11) 0.0441(4) Uani d . 1 1
P P1 0.77986(4) 0.62950(7) 0.51027(4) 0.03243(16) Uani d . 1 1
C C1 0.77287(18) 0.4017(3) 0.51179(15) 0.0340(5) Uani d . 1 1
C C2 0.8685(2) 0.3151(3) 0.52622(15) 0.0386(5) Uani d . 1 1
H H2 0.9363 0.3754 0.5367 0.046 Uiso calc R 1 1
C C5 0.71157(19) 0.6946(3) 0.39607(15) 0.0358(5) Uani d . 1 1
C C6 0.7790(2) 0.7721(3) 0.34425(18) 0.0528(7) Uani d . 1 1
H H6 0.8557 0.7909 0.3694 0.063 Uiso calc R 1 1
C C7 0.7327(3) 0.8213(4) 0.2555(2) 0.0726(9) Uani d . 1 1
H H7 0.7782 0.8733 0.2211 0.087 Uiso calc R 1 1
C C8 0.6190(3) 0.7938(4) 0.2178(2) 0.0693(9) Uani d . 1 1
H H8 0.5883 0.8266 0.1579 0.083 Uiso calc R 1 1
C C9 0.5516(2) 0.7187(4) 0.26807(19) 0.0580(7) Uani d . 1 1
H H9 0.4749 0.7011 0.2422 0.070 Uiso calc R 1 1
C C10 0.5964(2) 0.6681(3) 0.35770(17) 0.0462(6) Uani d . 1 1
H H10 0.5500 0.6171 0.3918 0.055 Uiso calc R 1 1
C C11 0.69328(18) 0.7001(3) 0.58622(15) 0.0357(5) Uani d . 1 1
C C12 0.6898(3) 0.6104(3) 0.66513(18) 0.0570(7) Uani d . 1 1
H H12 0.7270 0.5076 0.6761 0.068 Uiso calc R 1 1
C C13 0.6313(3) 0.6733(4) 0.7274(2) 0.0720(9) Uani d . 1 1
H H13 0.6287 0.6122 0.7798 0.086 Uiso calc R 1 1
C C14 0.5770(3) 0.8255(4) 0.7119(2) 0.0646(8) Uani d . 1 1
H H14 0.5375 0.8672 0.7538 0.078 Uiso calc R 1 1
C C15 0.5807(2) 0.9163(4) 0.6352(2) 0.0574(7) Uani d . 1 1
H H15 0.5446 1.0202 0.6255 0.069 Uiso calc R 1 1
C C16 0.6382(2) 0.8539(3) 0.57215(17) 0.0450(6) Uani d . 1 1
H H16 0.6399 0.9157 0.5198 0.054 Uiso calc R 1 1

loop_
_atom_site_aniso_label
_atom_site_aniso_U_11
_atom_site_aniso_U_22
_atom_site_aniso_U_33
_atom_site_aniso_U_12
_atom_site_aniso_U_13
_atom_site_aniso_U_23
Cl1 0.0402(4) 0.0432(4) 0.0962(6) -0.0081(3) 0.0078(3) 0.0024(3)
Cl2 0.0635(4) 0.0370(3) 0.0740(5) 0.0102(3) 0.0305(4) 0.0031(3)
O1 0.0339(8) 0.0455(9) 0.0512(10) -0.0043(7) 0.0057(7) -0.0002(8)
P1 0.0304(3) 0.0327(3) 0.0339(3) -0.0002(2) 0.0064(2) 0.0015(2)
C1 0.0356(12) 0.0325(11) 0.0348(12) -0.0024(9) 0.0100(9) -0.0005(9)
C2 0.0436(13) 0.0330(12) 0.0430(14) 0.0015(10) 0.0181(11) 0.0019(10)
C5 0.0396(12) 0.0333(11) 0.0351(12) 0.0037(9) 0.0095(10) 0.0002(9)
C6 0.0531(15) 0.0594(16) 0.0476(15) -0.0026(13) 0.0152(12) 0.0103(13)
C7 0.088(2) 0.086(2) 0.0489(18) 0.0013(18) 0.0252(16) 0.0236(16)
C8 0.088(2) 0.078(2) 0.0381(16) 0.0183(18) 0.0070(16) 0.0105(15)
C9 0.0536(16) 0.0668(18) 0.0458(16) 0.0115(14) -0.0053(13) -0.0015(14)
C10 0.0438(14) 0.0517(14) 0.0422(14) 0.0045(11) 0.0078(11) 0.0023(12)
C11 0.0358(12) 0.0386(12) 0.0313(12) -0.0010(9) 0.0046(9) -0.0027(10)
C12 0.0811(19) 0.0525(15) 0.0396(14) 0.0128(14) 0.0181(13) 0.0058(12)
C13 0.104(3) 0.078(2) 0.0404(16) -0.0032(19) 0.0308(17) -0.0010(15)
C14 0.0630(18) 0.082(2) 0.0546(18) -0.0031(16) 0.0253(14) -0.0256(16)
C15 0.0553(16) 0.0576(16) 0.0591(18) 0.0106(13) 0.0122(14) -0.0158(14)
C16 0.0478(14) 0.0424(13) 0.0443(14) 0.0025(11) 0.0089(11) -0.0008(11)

loop_
_atom_type_symbol
_atom_type_description
_atom_type_scat_dispersion_real
_atom_type_scat_dispersion_imag
_atom_type_scat_source
C C 0.0033 0.0016 'International Tables Vol C Tables 4.2.6.8 and 6.1.1.4'
H H 0.0000 0.0000 'International Tables Vol C Tables 4.2.6.8 and 6.1.1.4'
O O 0.0106 0.0060 'International Tables Vol C Tables 4.2.6.8 and 6.1.1.4'
P P 0.1023 0.0942 'International Tables Vol C Tables 4.2.6.8 and 6.1.1.4'
Cl Cl 0.1484 0.1585 'International Tables Vol C Tables 4.2.6.8 and 6.1.1.4'

loop_
_geom_angle_atom_site_label_1
_geom_angle_atom_site_label_2
_geom_angle_atom_site_label_3
_geom_angle
O1 P1 C11 114.31(10)
O1 P1 C5 112.55(10)
C11 P1 C5 107.75(10)
O1 P1 C1 109.54(10)
C11 P1 C1 105.58(10)
C5 P1 C1 106.62(10)
C2 C1 Cl1 122.49(18)
C2 C1 P1 118.80(17)
Cl1 C1 P1 118.64(12)
C1 C2 Cl2 124.99(19)
C1 C2 H2 117.5
Cl2 C2 H2 117.5
C6 C5 C10 119.3(2)
C6 C5 P1 117.27(18)
C10 C5 P1 123.39(18)
C7 C6 C5 120.2(3)
C7 C6 H6 119.9
C5 C6 H6 119.9
C8 C7 C6 120.2(3)
C8 C7 H7 119.9
C6 C7 H7 119.9
C9 C8 C7 120.2(3)
C9 C8 H8 119.9
C7 C8 H8 119.9
C8 C9 C10 120.6(3)
C8 C9 H9 119.7
C10 C9 H9 119.7
C9 C10 C5 119.4(2)
C9 C10 H10 120.3
C5 C10 H10 120.3
C16 C11 C12 118.6(2)
C16 C11 P1 120.36(18)
C12 C11 P1 120.72(18)
C13 C12 C11 120.4(3)
C13 C12 H12 119.8
C11 C12 H12 119.8
C14 C13 C12 120.1(3)
C14 C13 H13 120.0
C12 C13 H13 120.0
C15 C14 C13 120.4(3)
C15 C14 H14 119.8
C13 C14 H14 119.8
C14 C15 C16 120.0(3)
C14 C15 H15 120.0
C16 C15 H15 120.0
C15 C16 C11 120.6(2)
C15 C16 H16 119.7
C11 C16 H16 119.7

loop_
_geom_bond_atom_site_label_1
_geom_bond_atom_site_label_2
_geom_bond_distance
Cl1 C1 1.727(2)
Cl2 C2 1.717(2)
O1 P1 1.4813(16)
P1 C11 1.798(2)
P1 C5 1.803(2)
P1 C1 1.814(2)
C1 C2 1.319(3)
C2 H2 0.9300
C5 C6 1.388(3)
C5 C10 1.397(3)
C6 C7 1.380(4)
C6 H6 0.9300
C7 C8 1.379(5)
C7 H7 0.9300
C8 C9 1.364(4)
C8 H8 0.9300
C9 C10 1.391(4)
C9 H9 0.9300
C10 H10 0.9300
C11 C16 1.385(3)
C11 C12 1.390(3)
C12 C13 1.382(4)
C12 H12 0.9300
C13 C14 1.371(5)
C13 H13 0.9300
C14 C15 1.366(4)
C14 H14 0.9300
C15 C16 1.384(4)
C15 H15 0.9300
C16 H16 0.9300

loop_
_geom_hbond_atom_site_label_D
_geom_hbond_atom_site_label_H
_geom_hbond_atom_site_label_A
_geom_hbond_site_symmetry_A
_geom_hbond_distance_DH
_geom_hbond_distance_HA
_geom_hbond_distance_DA
_geom_hbond_angle_DHA
C2 H2 O1 3_766 0.93 2.51 3.138(3) 125.2
C8 H8 O1 4_575 0.93 2.57 3.344(4) 140.6

loop_
_geom_torsion_atom_site_label_1
_geom_torsion_atom_site_label_2
_geom_torsion_atom_site_label_3
_geom_torsion_atom_site_label_4
_geom_torsion
O1 P1 C1 C2 -6.2(2)
C11 P1 C1 C2 -129.75(19)
C5 P1 C1 C2 115.8(2)
O1 P1 C1 Cl1 176.78(12)
C11 P1 C1 Cl1 53.24(16)
C5 P1 C1 Cl1 -61.18(16)
Cl1 C1 C2 Cl2 -1.4(3)
P1 C1 C2 Cl2 -178.31(13)
O1 P1 C5 C6 5.5(2)
C11 P1 C5 C6 132.48(19)
C1 P1 C5 C6 -114.6(2)
O1 P1 C5 C10 -175.63(18)
C11 P1 C5 C10 -48.7(2)
C1 P1 C5 C10 64.3(2)
C10 C5 C6 C7 -0.4(4)
P1 C5 C6 C7 178.4(2)
C5 C6 C7 C8 0.0(5)
C6 C7 C8 C9 0.4(5)
C7 C8 C9 C10 -0.3(5)
C8 C9 C10 C5 -0.1(4)
C6 C5 C10 C9 0.5(4)
P1 C5 C10 C9 -178.29(19)
O1 P1 C11 C16 88.7(2)
C5 P1 C11 C16 -37.2(2)
C1 P1 C11 C16 -150.85(19)
O1 P1 C11 C12 -84.5(2)
C5 P1 C11 C12 149.6(2)
C1 P1 C11 C12 35.9(2)
C16 C11 C12 C13 0.8(4)
P1 C11 C12 C13 174.1(2)
C11 C12 C13 C14 -0.6(5)
C12 C13 C14 C15 -0.2(5)
C13 C14 C15 C16 0.8(5)
C14 C15 C16 C11 -0.6(4)
C12 C11 C16 C15 -0.2(4)
P1 C11 C16 C15 -173.6(2)

loop_
_cod_related_entry_id
_cod_related_entry_database
_cod_related_entry_code
1 ChemSpider 30656949
